data_7237702
loop_
_publ_author_name
'Mondal, Rajarshi'
'Lozada, Issiah B.'
'Davis, Rebecca L.'
'Williams, J. A. Gareth'
'Herbert, David E.'

_publ_section_title
;
 Exploiting synergy between ligand design and counterion interactions to
 boost room temperature phosphorescence from Cu(i) compounds
;
_journal_issue 13
_journal_name_full 'Journal of Materials Chemistry C'
_journal_page_first 3772
_journal_paper_doi 10.1039/C9TC00040B
_journal_volume 7
_journal_year 2019
_chemical_formula_sum 'C104 H80 Cu2 F12 N4 P6'
_chemical_formula_weight 1926.62
_space_group_crystal_system monoclinic
_space_group_IT_number 15
_space_group_name_Hall '-C 2yc'
_space_group_name_H-M_alt 'C 1 2/c 1'
_atom_sites_solution_hydrogens geom
_audit_creation_method SHELXL-2017/1
_audit_update_record
;
2018-10-12 deposited with the CCDC.
2019-01-23 downloaded from the CCDC.
;
_cell_angle_alpha 90
_cell_angle_beta 93.4900(16)
_cell_angle_gamma 90
_cell_formula_units_Z 2
_cell_length_a 24.0469(7)
_cell_length_b 9.4323(3)
_cell_length_c 20.6401(6)
_cell_measurement_reflns_used 9876
_cell_measurement_temperature 150(2)
_cell_measurement_theta_max 30.16
_cell_measurement_theta_min 2.50
_cell_volume 4672.9(2)
_computing_cell_refinement 'Bruker SAINT'
_computing_data_collection 'Bruker APEX3'
_computing_data_reduction 'Bruker SAINT'
_computing_molecular_graphics 'Bruker SHELXTL'
_computing_publication_material 'Bruker SHELXTL'
_computing_structure_refinement 'SHELXL-2017/1 (Sheldrick, 2017)'
_computing_structure_solution 'SHELXS-97 (Sheldrick 2008)'
_diffrn_ambient_temperature 150(2)
_diffrn_measured_fraction_theta_full 0.999
_diffrn_measured_fraction_theta_max 0.998
_diffrn_measurement_device_type 'Bruker D8 QUEST ECO CMOS'
_diffrn_measurement_method '\f and \w scans'
_diffrn_radiation_type MoK\a
_diffrn_radiation_wavelength 0.71073
_diffrn_reflns_av_R_equivalents 0.0836
_diffrn_reflns_av_unetI/netI 0.0689
_diffrn_reflns_Laue_measured_fraction_full 0.999
_diffrn_reflns_Laue_measured_fraction_max 0.998
_diffrn_reflns_limit_h_max 34
_diffrn_reflns_limit_h_min -34
_diffrn_reflns_limit_k_max 13
_diffrn_reflns_limit_k_min -13
_diffrn_reflns_limit_l_max 29
_diffrn_reflns_limit_l_min -29
_diffrn_reflns_number 87059
_diffrn_reflns_point_group_measured_fraction_full 0.999
_diffrn_reflns_point_group_measured_fraction_max 0.998
_diffrn_reflns_theta_full 25.242
_diffrn_reflns_theta_max 30.614
_diffrn_reflns_theta_min 2.542
_diffrn_source 'fine-focus sealed tube'
_exptl_absorpt_coefficient_mu 0.632
_exptl_absorpt_correction_T_max 0.7461
_exptl_absorpt_correction_T_min 0.6918
_exptl_absorpt_correction_type multi-scan
_exptl_absorpt_process_details 'SADABS V2014/5 (Bruker AXS Inc.)'
_exptl_crystal_colour yellow
_exptl_crystal_density_diffrn 1.369
_exptl_crystal_description block
_exptl_crystal_F_000 1976
_exptl_crystal_size_max 0.280
_exptl_crystal_size_mid 0.090
_exptl_crystal_size_min 0.080
_refine_diff_density_max 0.606
_refine_diff_density_min -0.683
_refine_diff_density_rms 0.086
_refine_ls_extinction_method none
_refine_ls_goodness_of_fit_ref 1.012
_refine_ls_hydrogen_treatment constr
_refine_ls_matrix_type full
_refine_ls_number_parameters 292
_refine_ls_number_reflns 7202
_refine_ls_number_restraints 0
_refine_ls_restrained_S_all 1.012
_refine_ls_R_factor_all 0.1023
_refine_ls_R_factor_gt 0.0540
_refine_ls_shift/su_max 0.000
_refine_ls_shift/su_mean 0.000
_refine_ls_structure_factor_coef Fsqd
_refine_ls_weighting_details 'w=1/[\s^2^(Fo^2^)+(0.0401P)^2^+11.3057P] where P=(Fo^2^+2Fc^2^)/3'
_refine_ls_weighting_scheme calc
_refine_ls_wR_factor_gt 0.0989
_refine_ls_wR_factor_ref 0.1144
_reflns_Friedel_coverage 0.000
_reflns_number_gt 4808
_reflns_number_total 7202
_reflns_threshold_expression 'I > 2\s(I)'
_cod_data_source_file c9tc00040b2.cif
_cod_data_source_block deh073_sq
_cod_original_sg_symbol_H-M 'C 2/c'
_cod_database_code 7237702
_shelx_shelxl_version_number 2017/1
_shelx_space_group_comment
; 
The symmetry employed for this shelxl refinement is uniquely defined 
by the following loop, which should always be used as a source of 
symmetry information in preference to the above space-group names. 
They are only intended as comments. 
;
_shelx_estimated_absorpt_t_min 0.843
_shelx_estimated_absorpt_t_max 0.951

loop_
_space_group_symop_operation_xyz
'x, y, z'
'-x, y, -z+1/2'
'x+1/2, y+1/2, z'
'-x+1/2, y+1/2, -z+1/2'
'-x, -y, -z'
'x, -y, z-1/2'
'-x+1/2, -y+1/2, -z'
'x+1/2, -y+1/2, z-1/2'

loop_
_atom_site_label
_atom_site_type_symbol
_atom_site_fract_x
_atom_site_fract_y
_atom_site_fract_z
_atom_site_U_iso_or_equiv
_atom_site_adp_type
_atom_site_occupancy
_atom_site_site_symmetry_order
_atom_site_calc_flag
_atom_site_refinement_flags_posn
_atom_site_refinement_flags_adp
_atom_site_refinement_flags_occupancy
Cu1 Cu 0.000000 0.51296(4) 0.250000 0.01531(10) Uani 1 2 d S T P
P1 P 0.07002(2) 0.57927(6) 0.31684(3) 0.01509(12) Uani 1 1 d . . .
P2 P 0.250000 0.250000 0.500000 0.02138(19) Uani 1 2 d S . P
F1 F 0.18564(6) 0.24821(19) 0.47529(8) 0.0384(4) Uani 1 1 d . . .
F2 F 0.26457(8) 0.1678(2) 0.43602(9) 0.0614(6) Uani 1 1 d . . .
F3 F 0.25731(8) 0.3950(2) 0.46395(11) 0.0649(6) Uani 1 1 d . . .
C9 C -0.00882(9) 0.3799(2) 0.11865(10) 0.0147(4) Uani 1 1 d . . .
C7 C 0.04939(9) 0.1903(2) 0.07646(11) 0.0198(5) Uani 1 1 d . . .
C2 C 0.07715(10) 0.1840(3) 0.13901(11) 0.0216(5) Uani 1 1 d . . .
C1 C 0.06090(10) 0.2809(2) 0.18701(11) 0.0201(5) Uani 1 1 d . . .
H1 H 0.080855 0.278401 0.228156 0.024 Uiso 1 1 calc R U .
C8 C 0.00505(9) 0.2932(2) 0.06632(10) 0.0169(4) Uani 1 1 d . . .
C6 C 0.06612(11) 0.0939(3) 0.02929(12) 0.0265(5) Uani 1 1 d . . .
H6 H 0.048991 0.097044 -0.013395 0.032 Uiso 1 1 calc R U .
C3 C 0.11927(11) 0.0833(3) 0.15320(13) 0.0310(6) Uani 1 1 d . . .
H3 H 0.137759 0.080268 0.195183 0.037 Uiso 1 1 calc R U .
C4 C 0.13354(12) -0.0103(3) 0.10638(14) 0.0358(6) Uani 1 1 d . . .
H4 H 0.161583 -0.079424 0.115987 0.043 Uiso 1 1 calc R U .
C5 C 0.10675(11) -0.0042(3) 0.04428(13) 0.0327(6) Uani 1 1 d . . .
H5 H 0.116999 -0.069314 0.011984 0.039 Uiso 1 1 calc R U .
N1 N 0.02074(8) 0.37301(19) 0.17889(8) 0.0157(4) Uani 1 1 d . . .
C10 C 0.05321(9) 0.4791(2) 0.38922(10) 0.0153(4) Uani 1 1 d . . .
C12 C 0.06802(9) 0.4072(2) 0.50221(10) 0.0191(5) Uani 1 1 d . . .
C11 C 0.08158(9) 0.4918(2) 0.44924(10) 0.0188(5) Uani 1 1 d . . .
H11 H 0.110875 0.559048 0.454860 0.023 Uiso 1 1 calc R U .
C14 C 0.10000(10) 0.4217(3) 0.56681(11) 0.0263(5) Uani 1 1 d . . .
H14A H 0.078003 0.382240 0.600949 0.039 Uiso 1 1 calc R U .
H14B H 0.107495 0.522193 0.575746 0.039 Uiso 1 1 calc R U .
H14C H 0.135335 0.370244 0.565817 0.039 Uiso 1 1 calc R U .
C13 C 0.02570(10) 0.3103(2) 0.49355(10) 0.0195(5) Uani 1 1 d . . .
H13 H 0.016787 0.252523 0.529176 0.023 Uiso 1 1 calc R U .
C21 C 0.08517(10) 0.7612(2) 0.34164(11) 0.0188(5) Uani 1 1 d . . .
C15 C 0.13723(9) 0.5120(2) 0.29411(10) 0.0163(4) Uani 1 1 d . . .
C20 C 0.16938(10) 0.4148(3) 0.32937(11) 0.0235(5) Uani 1 1 d . . .
H20 H 0.158489 0.384499 0.370630 0.028 Uiso 1 1 calc R U .
C26 C 0.04310(11) 0.8611(3) 0.33110(12) 0.0260(5) Uani 1 1 d . . .
H26 H 0.006988 0.832244 0.315098 0.031 Uiso 1 1 calc R U .
C22 C 0.13755(11) 0.8060(3) 0.36507(12) 0.0260(5) Uani 1 1 d . . .
H22 H 0.166676 0.738713 0.372196 0.031 Uiso 1 1 calc R U .
C17 C 0.20265(11) 0.5043(3) 0.21000(13) 0.0328(6) Uani 1 1 d . . .
H17 H 0.214187 0.535873 0.169221 0.039 Uiso 1 1 calc R U .
C16 C 0.15432(10) 0.5571(3) 0.23390(11) 0.0248(5) Uani 1 1 d . . .
H16 H 0.132575 0.624388 0.209261 0.030 Uiso 1 1 calc R U .
C25 C 0.05400(13) 1.0034(3) 0.34404(13) 0.0350(6) Uani 1 1 d . . .
H25 H 0.025180 1.071421 0.336669 0.042 Uiso 1 1 calc R U .
C24 C 0.10588(13) 1.0467(3) 0.36732(13) 0.0338(6) Uani 1 1 d . . .
H24 H 0.112953 1.144153 0.375943 0.041 Uiso 1 1 calc R U .
C19 C 0.21762(12) 0.3608(3) 0.30493(13) 0.0364(7) Uani 1 1 d . . .
H19 H 0.239330 0.292865 0.329181 0.044 Uiso 1 1 calc R U .
C18 C 0.23402(11) 0.4061(3) 0.24530(14) 0.0378(7) Uani 1 1 d . . .
H18 H 0.267047 0.369296 0.228678 0.045 Uiso 1 1 calc R U .
C23 C 0.14776(12) 0.9480(3) 0.37816(13) 0.0328(6) Uani 1 1 d . . .
H23 H 0.183663 0.977435 0.394633 0.039 Uiso 1 1 calc R U .

loop_
_atom_site_aniso_label
_atom_site_aniso_U_11
_atom_site_aniso_U_22
_atom_site_aniso_U_33
_atom_site_aniso_U_23
_atom_site_aniso_U_13
_atom_site_aniso_U_12
Cu1 0.0162(2) 0.0183(2) 0.01120(18) 0.000 -0.00089(14) 0.000
P1 0.0150(3) 0.0178(3) 0.0123(3) -0.0006(2) -0.0001(2) -0.0010(2)
P2 0.0177(4) 0.0297(5) 0.0168(4) 0.0009(3) 0.0012(3) -0.0023(4)
F1 0.0210(8) 0.0587(11) 0.0352(9) -0.0004(8) -0.0011(6) -0.0032(7)
F2 0.0435(11) 0.1013(17) 0.0386(10) -0.0346(11) -0.0034(8) 0.0214(11)
F3 0.0556(12) 0.0587(13) 0.0783(14) 0.0393(11) -0.0133(11) -0.0181(10)
C9 0.0144(10) 0.0176(11) 0.0122(10) 0.0013(8) 0.0019(8) -0.0044(8)
C7 0.0180(11) 0.0212(12) 0.0206(11) -0.0025(9) 0.0046(9) -0.0034(9)
C2 0.0211(12) 0.0224(12) 0.0213(11) -0.0028(9) 0.0003(9) 0.0017(10)
C1 0.0199(12) 0.0233(12) 0.0164(11) -0.0005(9) -0.0031(9) 0.0001(9)
C8 0.0178(11) 0.0194(11) 0.0137(10) -0.0003(8) 0.0020(8) -0.0049(9)
C6 0.0273(13) 0.0294(14) 0.0232(12) -0.0074(10) 0.0049(10) -0.0007(11)
C3 0.0286(14) 0.0333(15) 0.0306(14) -0.0042(11) -0.0032(11) 0.0095(12)
C4 0.0324(15) 0.0337(15) 0.0415(16) -0.0059(12) 0.0028(12) 0.0142(12)
C5 0.0334(15) 0.0311(14) 0.0343(14) -0.0120(12) 0.0092(12) 0.0063(12)
N1 0.0175(9) 0.0179(9) 0.0115(8) -0.0003(7) -0.0002(7) -0.0003(8)
C10 0.0142(10) 0.0185(11) 0.0135(9) -0.0020(8) 0.0018(8) 0.0025(9)
C12 0.0186(11) 0.0262(12) 0.0126(10) -0.0015(9) 0.0008(8) 0.0087(9)
C11 0.0163(11) 0.0241(12) 0.0159(10) -0.0034(9) 0.0005(8) 0.0014(9)
C14 0.0265(13) 0.0390(15) 0.0129(11) -0.0019(10) -0.0018(9) 0.0068(11)
C13 0.0224(12) 0.0244(12) 0.0119(10) 0.0034(9) 0.0028(9) 0.0082(10)
C21 0.0222(12) 0.0193(11) 0.0153(10) -0.0016(8) 0.0034(9) -0.0005(9)
C15 0.0163(11) 0.0177(11) 0.0152(10) -0.0021(8) 0.0029(8) -0.0028(9)
C20 0.0237(12) 0.0299(13) 0.0170(11) 0.0044(10) 0.0023(9) 0.0054(10)
C26 0.0243(13) 0.0262(13) 0.0277(13) -0.0033(10) 0.0019(10) 0.0027(10)
C22 0.0243(13) 0.0248(13) 0.0287(13) -0.0020(10) 0.0012(10) -0.0036(10)
C17 0.0315(14) 0.0463(17) 0.0220(12) 0.0037(12) 0.0122(11) -0.0002(13)
C16 0.0244(13) 0.0317(14) 0.0182(11) 0.0042(10) 0.0018(10) 0.0022(11)
C25 0.0454(17) 0.0244(14) 0.0354(15) -0.0045(11) 0.0041(13) 0.0095(12)
C24 0.0525(19) 0.0170(12) 0.0327(14) -0.0052(10) 0.0091(13) -0.0067(12)
C19 0.0330(15) 0.0471(17) 0.0294(14) 0.0071(12) 0.0055(12) 0.0187(13)
C18 0.0258(14) 0.0567(19) 0.0321(14) 0.0021(13) 0.0112(12) 0.0132(13)
C23 0.0342(15) 0.0310(15) 0.0332(14) -0.0068(11) 0.0014(12) -0.0122(12)

loop_
_atom_type_symbol
_atom_type_description
_atom_type_scat_dispersion_real
_atom_type_scat_dispersion_imag
_atom_type_scat_source
C C 0.0033 0.0016 'International Tables Vol C Tables 4.2.6.8 and 6.1.1.4'
H H 0.0000 0.0000 'International Tables Vol C Tables 4.2.6.8 and 6.1.1.4'
N N 0.0061 0.0033 'International Tables Vol C Tables 4.2.6.8 and 6.1.1.4'
F F 0.0171 0.0103 'International Tables Vol C Tables 4.2.6.8 and 6.1.1.4'
P P 0.1023 0.0942 'International Tables Vol C Tables 4.2.6.8 and 6.1.1.4'
Cu Cu 0.3201 1.2651 'International Tables Vol C Tables 4.2.6.8 and 6.1.1.4'

loop_
_geom_angle_atom_site_label_1
_geom_angle_atom_site_label_2
_geom_angle_atom_site_label_3
_geom_angle
_geom_angle_site_symmetry_1
_geom_angle_site_symmetry_3
N1 Cu1 N1 100.19(10) 2 .
N1 Cu1 P1 114.83(5) 2 2
N1 Cu1 P1 86.83(5) . 2
N1 Cu1 P1 86.83(5) 2 .
N1 Cu1 P1 114.83(5) . .
P1 Cu1 P1 146.99(4) 2 .
C21 P1 C15 103.58(10) . .
C21 P1 C10 107.87(10) . .
C15 P1 C10 105.86(10) . .
C21 P1 Cu1 125.18(8) . .
C15 P1 Cu1 113.32(7) . .
C10 P1 Cu1 99.56(7) . .
F3 P2 F3 180.0 7_556 .
F3 P2 F2 90.32(13) 7_556 .
F3 P2 F2 89.68(13) . .
F3 P2 F2 89.68(13) 7_556 7_556
F3 P2 F2 90.32(13) . 7_556
F2 P2 F2 180.0 . 7_556
F3 P2 F1 90.45(10) 7_556 .
F3 P2 F1 89.55(9) . .
F2 P2 F1 89.31(9) . .
F2 P2 F1 90.69(9) 7_556 .
F3 P2 F1 89.55(9) 7_556 7_556
F3 P2 F1 90.45(10) . 7_556
F2 P2 F1 90.69(9) . 7_556
F2 P2 F1 89.31(9) 7_556 7_556
F1 P2 F1 180.0 . 7_556
N1 C9 C8 121.6(2) . .
N1 C9 C10 118.09(19) . 2
C8 C9 C10 120.32(19) . 2
C6 C7 C2 117.6(2) . .
C6 C7 C8 124.9(2) . .
C2 C7 C8 117.5(2) . .
C3 C2 C7 120.8(2) . .
C3 C2 C1 121.0(2) . .
C7 C2 C1 118.2(2) . .
N1 C1 C2 125.0(2) . .
C13 C8 C9 118.0(2) 2 .
C13 C8 C7 123.1(2) 2 .
C9 C8 C7 118.96(19) . .
C5 C6 C7 120.7(2) . .
C4 C3 C2 119.8(2) . .
C3 C4 C5 119.9(3) . .
C6 C5 C4 121.2(2) . .
C1 N1 C9 118.64(19) . .
C1 N1 Cu1 123.11(15) . .
C9 N1 Cu1 118.23(14) . .
C11 C10 C9 119.0(2) . 2
C11 C10 P1 124.36(17) . .
C9 C10 P1 116.58(15) 2 .
C13 C12 C11 118.8(2) . .
C13 C12 C14 120.8(2) . .
C11 C12 C14 120.4(2) . .
C10 C11 C12 121.5(2) . .
C12 C13 C8 122.4(2) . 2
C22 C21 C26 119.0(2) . .
C22 C21 P1 123.15(18) . .
C26 C21 P1 117.62(18) . .
C20 C15 C16 119.1(2) . .
C20 C15 P1 124.95(17) . .
C16 C15 P1 115.83(17) . .
C15 C20 C19 120.4(2) . .
C25 C26 C21 119.8(2) . .
C23 C22 C21 120.6(2) . .
C18 C17 C16 120.0(2) . .
C17 C16 C15 120.4(2) . .
C24 C25 C26 120.8(3) . .
C25 C24 C23 119.7(2) . .
C18 C19 C20 120.0(2) . .
C17 C18 C19 120.2(2) . .
C24 C23 C22 120.1(3) . .

loop_
_geom_bond_atom_site_label_1
_geom_bond_atom_site_label_2
_geom_bond_distance
_geom_bond_site_symmetry_2
Cu1 N1 2.0577(18) 2
Cu1 N1 2.0578(18) .
Cu1 P1 2.2016(6) 2
Cu1 P1 2.2016(6) .
P1 C21 1.821(2) .
P1 C15 1.824(2) .
P1 C10 1.833(2) .
P2 F3 1.5718(18) 7_556
P2 F3 1.5718(18) .
P2 F2 1.5887(16) .
P2 F2 1.5888(16) 7_556
P2 F1 1.6000(15) .
P2 F1 1.6000(15) 7_556
C9 N1 1.396(3) .
C9 C8 1.411(3) .
C9 C10 1.421(3) 2
C7 C6 1.409(3) .
C7 C2 1.418(3) .
C7 C8 1.447(3) .
C2 C3 1.406(3) .
C2 C1 1.420(3) .
C1 N1 1.302(3) .
C8 C13 1.410(3) 2
C6 C5 1.367(4) .
C3 C4 1.368(4) .
C4 C5 1.400(4) .
C10 C11 1.383(3) .
C12 C13 1.371(3) .
C12 C11 1.408(3) .
C12 C14 1.504(3) .
C21 C22 1.387(3) .
C21 C26 1.390(3) .
C15 C20 1.378(3) .
C15 C16 1.399(3) .
C20 C19 1.389(4) .
C26 C25 1.390(4) .
C22 C23 1.385(4) .
C17 C18 1.375(4) .
C17 C16 1.383(4) .
C25 C24 1.372(4) .
C24 C23 1.380(4) .
C19 C18 1.383(4) .
